data_4020361
loop_
_publ_author_name
'Matthias Beinhoff'
'Wilfried Weigel'
'Wolfgang Rettig'
'Irene Br\"udgam'
'Hans Hartl'
'Dieter Schl\"uter'

_publ_section_title
;
Towards Quantifying a Solvation Gradient in Dendrimers.
Phenylene-Alkylene-Dendrons with Site-Specifically Incorporated
Solvatochromic Pyrene Probes
;
_journal_name_full 'Journal of Organic Chemistry'
_journal_page_first 6583
_journal_page_last 6591
_journal_paper_doi 10.1021/jo050302p
_journal_volume 70
_journal_year 2005
_chemical_formula_sum 'C24 H13 N O'
_chemical_formula_weight 331.35
_chemical_name_common 4-(8-Formyl-pyren-1-yl)-benzonitrile
_space_group_IT_number 14
_symmetry_cell_setting monoclinic
_symmetry_space_group_name_Hall '-P 2ybc'
_symmetry_space_group_name_H-M 'P 1 21/c 1'
_cell_angle_alpha 90.00
_cell_angle_beta 108.737(2)
_cell_angle_gamma 90.00
_cell_formula_units_Z 4
_cell_length_a 14.8742(14)
_cell_length_b 6.7877(7)
_cell_length_c 16.8008(16)
_cell_measurement_temperature 153(2)
_cell_volume 1606.3(3)
_diffrn_ambient_temperature 153(2)
_exptl_crystal_density_diffrn 1.370
_cod_depositor_comments
;
The following automatic conversions were performed:

'_diffrn_ambient_temperature' value '153(2)K' was changed to '153(2)'
- the value should be numeric and without a unit designator.

Automatic conversion script
Id: cif_fix_values 1646 2011-03-28 12:23:43Z adriana 
;
_cod_original_sg_symbol_H-M 'P 21/c'
_cod_database_code 4020361

loop_
_symmetry_equiv_pos_as_xyz
'x, y, z'
'-x, y+1/2, -z+1/2'
'-x, -y, -z'
'x, -y-1/2, z-1/2'

loop_
_atom_site_label
_atom_site_type_symbol
_atom_site_fract_x
_atom_site_fract_y
_atom_site_fract_z
_atom_site_U_iso_or_equiv
_atom_site_adp_type
_atom_site_occupancy
_atom_site_symmetry_multiplicity
_atom_site_calc_flag
_atom_site_refinement_flags
_atom_site_disorder_assembly
_atom_site_disorder_group
C1 C 0.36271(11) 0.8460(2) 0.63905(9) 0.0280(4) Uani 1 1 d . . .
C2 C 0.31085(11) 0.8460(2) 0.69490(10) 0.0327(4) Uani 1 1 d . . .
H2 H 0.2449 0.8425 0.6738 0.039 Uiso 1 1 calc R . .
C3 C 0.35477(12) 0.8511(2) 0.78038(10) 0.0335(4) Uani 1 1 d . . .
H3 H 0.3183 0.8527 0.8161 0.040 Uiso 1 1 calc R . .
C3A C 0.45334(11) 0.8540(2) 0.81404(9) 0.0288(4) Uani 1 1 d . . .
C4 C 0.50096(13) 0.8568(2) 0.90301(10) 0.0359(4) Uani 1 1 d . . .
H4 H 0.4652 0.8599 0.9393 0.043 Uiso 1 1 calc R . .
C5 C 0.59524(13) 0.8550(2) 0.93471(10) 0.0366(4) Uani 1 1 d . . .
H5 H 0.6238 0.8580 0.9927 0.044 Uiso 1 1 calc R . .
C5A C 0.65398(12) 0.8484(2) 0.88169(9) 0.0315(4) Uani 1 1 d . . .
C6 C 0.75228(13) 0.8389(2) 0.91371(10) 0.0394(4) Uani 1 1 d . . .
H6 H 0.7819 0.8403 0.9716 0.047 Uiso 1 1 calc R . .
C7 C 0.80665(12) 0.8273(2) 0.86127(10) 0.0393(4) Uani 1 1 d . . .
H7 H 0.8722 0.8154 0.8845 0.047 Uiso 1 1 calc R . .
C8 C 0.76569(11) 0.8330(2) 0.77422(10) 0.0318(4) Uani 1 1 d . . .
C8A C 0.66594(10) 0.8470(2) 0.73888(9) 0.0265(3) Uani 1 1 d . . .
C9 C 0.61776(11) 0.8532(2) 0.65015(9) 0.0274(4) Uani 1 1 d . . .
H9 H 0.6535 0.8556 0.6138 0.033 Uiso 1 1 calc R . .
C10 C 0.52206(11) 0.8558(2) 0.61751(9) 0.0269(4) Uani 1 1 d . . .
H10 H 0.4938 0.8605 0.5595 0.032 Uiso 1 1 calc R . .
C10A C 0.46311(10) 0.8515(2) 0.67004(9) 0.0242(3) Uani 1 1 d . . .
C10B C 0.50855(11) 0.8525(2) 0.75868(9) 0.0253(3) Uani 1 1 d . . .
C10C C 0.60957(11) 0.8503(2) 0.79291(9) 0.0263(4) Uani 1 1 d . . .
C11 C 0.30562(12) 0.8354(2) 0.54975(10) 0.0365(4) Uani 1 1 d . . .
H11 H 0.2402 0.8368 0.5383 0.044 Uiso 1 1 calc R . .
C12 C 0.82799(11) 0.8163(2) 0.72069(10) 0.0338(4) Uani 1 1 d . . .
C13 C 0.83464(11) 0.9669(3) 0.66641(10) 0.0387(4) Uani 1 1 d . . .
H13 H 0.7984 1.0803 0.6625 0.046 Uiso 1 1 calc R . .
C14 C 0.89406(11) 0.9501(3) 0.61854(10) 0.0409(4) Uani 1 1 d . . .
H14 H 0.8984 1.0526 0.5832 0.049 Uiso 1 1 calc R . .
C15 C 0.94744(11) 0.7802(3) 0.62300(10) 0.0406(4) Uani 1 1 d . . .
C16 C 0.94201(13) 0.6296(3) 0.67707(12) 0.0501(5) Uani 1 1 d . . .
H16 H 0.9782 0.5161 0.6810 0.060 Uiso 1 1 calc R . .
C17 C 0.88284(12) 0.6487(3) 0.72484(12) 0.0466(5) Uani 1 1 d . . .
H17 H 0.8795 0.5469 0.7608 0.056 Uiso 1 1 calc R . .
C18 C 1.00729(13) 0.7613(3) 0.57103(12) 0.0483(5) Uani 1 1 d . . .
N1 N 1.05439(12) 0.7472(3) 0.52917(11) 0.0637(5) Uani 1 1 d . . .
O1 O 0.33246(8) 0.8250(2) 0.48925(7) 0.0473(4) Uani 1 1 d . . .

loop_
_atom_site_aniso_label
_atom_site_aniso_U_11
_atom_site_aniso_U_22
_atom_site_aniso_U_33
_atom_site_aniso_U_23
_atom_site_aniso_U_13
_atom_site_aniso_U_12
C1 0.0322(8) 0.0229(8) 0.0290(8) 0.0014(7) 0.0099(7) 0.0013(7)
C2 0.0314(9) 0.0281(9) 0.0411(9) 0.0003(7) 0.0150(7) 0.0000(7)
C3 0.0429(10) 0.0262(8) 0.0390(9) -0.0008(7) 0.0240(8) -0.0002(7)
C3A 0.0423(9) 0.0187(7) 0.0283(8) 0.0006(6) 0.0155(7) 0.0004(7)
C4 0.0562(12) 0.0286(9) 0.0284(9) 0.0004(7) 0.0212(8) -0.0005(8)
C5 0.0596(12) 0.0290(9) 0.0210(8) 0.0006(7) 0.0125(8) -0.0004(8)
C5A 0.0436(10) 0.0243(8) 0.0240(8) 0.0015(7) 0.0073(7) -0.0011(7)
C6 0.0470(10) 0.0388(10) 0.0242(8) 0.0024(7) -0.0001(7) -0.0034(8)
C7 0.0327(9) 0.0426(10) 0.0352(9) 0.0054(8) 0.0005(8) -0.0012(8)
C8 0.0311(9) 0.0284(9) 0.0320(8) 0.0038(7) 0.0046(7) -0.0024(7)
C8A 0.0327(8) 0.0210(8) 0.0236(8) 0.0003(6) 0.0061(6) -0.0010(6)
C9 0.0330(9) 0.0272(8) 0.0237(8) -0.0006(6) 0.0116(7) -0.0019(7)
C10 0.0336(9) 0.0266(8) 0.0191(7) -0.0006(6) 0.0066(6) -0.0007(7)
C10A 0.0310(8) 0.0174(7) 0.0236(8) 0.0004(6) 0.0079(6) 0.0003(6)
C10B 0.0351(9) 0.0161(7) 0.0245(8) 0.0007(6) 0.0095(7) -0.0003(6)
C10C 0.0355(9) 0.0180(7) 0.0240(8) 0.0010(6) 0.0076(6) -0.0011(7)
C11 0.0274(8) 0.0422(10) 0.0371(9) 0.0023(8) 0.0065(7) 0.0031(8)
C12 0.0242(8) 0.0400(10) 0.0319(8) 0.0049(7) 0.0016(7) -0.0017(7)
C13 0.0340(9) 0.0416(10) 0.0374(10) 0.0072(8) 0.0074(8) 0.0010(8)
C14 0.0318(9) 0.0506(11) 0.0361(10) 0.0118(8) 0.0050(8) -0.0030(8)
C15 0.0239(8) 0.0569(12) 0.0386(10) 0.0049(9) 0.0065(7) -0.0016(8)
C16 0.0370(10) 0.0547(12) 0.0613(12) 0.0149(10) 0.0195(9) 0.0138(9)
C17 0.0368(10) 0.0498(11) 0.0548(11) 0.0196(9) 0.0169(9) 0.0078(9)
C18 0.0303(10) 0.0646(13) 0.0491(11) 0.0113(10) 0.0114(9) 0.0023(9)
N1 0.0475(10) 0.0808(14) 0.0704(12) 0.0190(10) 0.0297(10) 0.0086(9)
O1 0.0381(7) 0.0728(9) 0.0280(6) 0.0038(6) 0.0064(5) 0.0037(6)

loop_
_geom_bond_atom_site_label_1
_geom_bond_atom_site_label_2
_geom_bond_distance
_geom_bond_site_symmetry_2
_geom_bond_publ_flag
C1 C2 1.393(2) . ?
C1 C10A 1.415(2) . ?
C1 C11 1.469(2) . ?
C2 C3 1.374(2) . ?
C3 C3A 1.392(2) . ?
C3A C10B 1.425(2) . ?
C3A C4 1.434(2) . ?
C4 C5 1.331(2) . ?
C5 C5A 1.435(2) . ?
C5A C6 1.388(2) . ?
C5A C10C 1.424(2) . ?
C6 C7 1.376(2) . ?
C7 C8 1.393(2) . ?
C8 C8A 1.413(2) . ?
C8 C12 1.488(2) . ?
C8A C10C 1.420(2) . ?
C8A C9 1.4322(19) . ?
C9 C10 1.351(2) . ?
C10 C10A 1.430(2) . ?
C10A C10B 1.4241(19) . ?
C10B C10C 1.426(2) . ?
C11 O1 1.2076(18) . ?
C12 C17 1.389(2) . ?
C12 C13 1.394(2) . ?
C13 C14 1.378(2) . ?
C14 C15 1.388(2) . ?
C15 C16 1.387(2) . ?
C15 C18 1.439(3) . ?
C16 C17 1.375(2) . ?
C18 N1 1.145(2) . ?

loop_
_cod_related_entry_id
_cod_related_entry_database
_cod_related_entry_code
1 ChemSpider 9384799
